data_7051083
loop_
_publ_author_name
'Veneta Videnova-Adrabinska'
'El&#x00BF;bieta Janeczko'
'Teresa Borowiak'
'Grzegorz Dutkiewicz'

_journal_name_full 'New Journal of Chemistry'
_journal_paper_doi 10.1039/b009197i
_journal_year 2001
_chemical_formula_sum 'C8 H11 N3 O5 S'
_chemical_formula_weight 261.26
_space_group_IT_number 14
_symmetry_cell_setting monoclinic
_symmetry_space_group_name_Hall '-P 2ybc'
_symmetry_space_group_name_H-M 'P 1 21/c 1'
_cell_angle_alpha 90.00
_cell_angle_beta 92.98(3)
_cell_angle_gamma 90.00
_cell_formula_units_Z 8
_cell_length_a 7.701(2)
_cell_length_b 30.779(6)
_cell_length_c 9.425(2)
_cell_measurement_temperature 293(2)
_cell_volume 2231.0(9)
_diffrn_ambient_temperature 293(2)
_exptl_crystal_density_diffrn 1.556
_refine_ls_R_factor_obs 0.0512
_refine_ls_wR_factor_obs 0.1346
_cod_depositor_comments
;
The following automatic conversions were performed:
'_symmetry_cell_setting' value 'Monoclinic' changed to 'monoclinic'
according to '/home/saulius/struct/CIF-dictionaries/cif_core.dic'
dictionary named 'cif_core.dic' version 2.4.1 from 2010-06-29.

Automatic conversion script
Id: cif_fix_enum 1527 2010-12-29 10:47:43Z saulius 
;
_cod_original_sg_symbol_H-M 'P 21/c'
_cod_database_code 7051083

loop_
_symmetry_equiv_pos_as_xyz
'x, y, z'
'-x, y+1/2, -z+1/2'
'-x, -y, -z'
'x, -y-1/2, z-1/2'

loop_
_atom_site_aniso_label
_atom_site_aniso_U_11
_atom_site_aniso_U_22
_atom_site_aniso_U_33
_atom_site_aniso_U_23
_atom_site_aniso_U_13
_atom_site_aniso_U_12
C1B 0.0289(14) 0.0325(14) 0.040(2) 0.0006(12) 0.0002(11) -0.0006(11)
S1B 0.0309(4) 0.0300(4) 0.0464(4) -0.0010(3) 0.0025(3) 0.0002(3)
O2B 0.0481(14) 0.0480(14) 0.090(2) 0.0055(13) -0.0227(13) 0.0070(11)
O1B 0.059(2) 0.0475(14) 0.090(2) -0.0016(13) 0.0327(14) -0.0115(12)
O3B 0.070(2) 0.0398(12) 0.0532(14) -0.0094(10) 0.0026(12) 0.0015(11)
C2B 0.037(2) 0.0345(15) 0.038(2) 0.0030(12) 0.0054(12) 0.0031(12)
C3B 0.043(2) 0.033(2) 0.044(2) -0.0019(13) 0.0043(13) 0.0022(13)
C7B 0.055(2) 0.030(2) 0.050(2) -0.0006(14) 0.0065(15) 0.0040(14)
O4B 0.103(2) 0.0409(13) 0.0491(14) 0.0002(11) 0.0183(14) 0.0153(13)
O5B 0.100(2) 0.0330(13) 0.059(2) -0.0041(11) 0.015(2) 0.0031(13)
C4B 0.076(2) 0.033(2) 0.054(2) 0.0041(15) 0.009(2) 0.000(2)
C5B 0.108(3) 0.047(2) 0.045(2) 0.009(2) 0.016(2) -0.005(2)
C6B 0.075(2) 0.043(2) 0.038(2) -0.0022(14) 0.008(2) -0.002(2)
C8A 0.044(2) 0.0344(15) 0.0318(14) 0.0057(11) 0.0054(12) -0.0010(13)
N3A 0.046(2) 0.039(2) 0.065(2) -0.0036(14) 0.0070(14) -0.0045(14)
N2A 0.044(2) 0.038(2) 0.065(2) -0.0006(14) 0.0112(14) -0.0029(14)
N1A 0.044(2) 0.036(2) 0.071(2) -0.0006(13) 0.0071(15) -0.0010(14)
C1A 0.0339(14) 0.0370(15) 0.0284(14) -0.0002(11) 0.0036(11) 0.0007(11)
S1A 0.0389(4) 0.0410(4) 0.0298(4) 0.0003(3) 0.0056(3) -0.0015(3)
O1A 0.0434(12) 0.0629(15) 0.0487(13) -0.0013(11) 0.0178(10) -0.0010(11)
O2A 0.0571(13) 0.0391(12) 0.0434(12) 0.0030(9) 0.0059(10) -0.0030(10)
O3A 0.0435(12) 0.0639(15) 0.0316(11) -0.0011(10) -0.0007(9) 0.0006(10)
O5A 0.126(3) 0.059(2) 0.0325(13) -0.0043(12) 0.0180(15) -0.012(2)
C3A 0.044(2) 0.041(2) 0.0310(14) -0.0037(12) 0.0040(12) -0.0014(13)
O4A 0.099(2) 0.0452(14) 0.0396(13) -0.0112(10) 0.0110(13) -0.0037(13)
C2A 0.045(2) 0.0307(15) 0.0324(15) -0.0033(12) 0.0037(12) -0.0025(13)
C8B 0.0331(14) 0.038(2) 0.0313(14) 0.0057(12) 0.0017(11) 0.0006(12)
C7A 0.059(2) 0.049(2) 0.032(2) -0.0030(14) 0.0036(14) -0.003(2)
C4A 0.064(2) 0.039(2) 0.038(2) 0.0046(14) 0.0106(15) -0.0016(15)
C6A 0.060(2) 0.038(2) 0.037(2) -0.0079(13) 0.0105(14) -0.0003(14)
C5A 0.086(3) 0.031(2) 0.048(2) -0.0033(14) 0.015(2) -0.004(2)
N2B 0.041(2) 0.064(2) 0.054(2) -0.006(2) 0.0061(14) 0.008(2)
N1B 0.046(2) 0.046(2) 0.055(2) -0.0093(13) 0.0094(14) -0.0012(14)
N3B 0.050(2) 0.055(2) 0.051(2) -0.0056(15) 0.0034(14) -0.009(2)

loop_
_atom_site_label
_atom_site_type_symbol
_atom_site_fract_x
_atom_site_fract_y
_atom_site_fract_z
_atom_site_U_iso_or_equiv
_atom_site_thermal_displace_type
_atom_site_occupancy
_atom_site_calc_flag
_atom_site_refinement_flags
_atom_site_disorder_group
C1B C 0.8698(4) 0.13021(9) 0.3954(3) 0.0340(6) Uani 1 d . .
S1B S 0.86896(9) 0.18753(2) 0.38081(8) 0.0357(2) Uani 1 d . .
O2B O 0.7083(3) 0.19878(8) 0.3048(3) 0.0629(7) Uani 1 d . .
O1B O 1.0164(3) 0.19904(8) 0.3025(3) 0.0645(7) Uani 1 d . .
O3B O 0.8783(3) 0.20457(7) 0.5244(3) 0.0543(6) Uani 1 d . .
C2B C 0.8993(4) 0.10523(10) 0.2771(3) 0.0363(6) Uani 1 d . .
C3B C 0.8940(4) 0.06018(10) 0.2858(3) 0.0399(7) Uani 1 d . .
C7B C 0.9308(4) 0.03395(10) 0.1595(3) 0.0449(7) Uani 1 d . .
O4B O 0.9568(4) 0.05100(8) 0.0440(3) 0.0637(7) Uani 1 d . .
O5B O 0.9360(4) -0.00778(8) 0.1799(3) 0.0637(8) Uani 1 d . .
C4B C 0.8578(5) 0.04044(11) 0.4127(4) 0.0542(9) Uani 1 d . .
C5B C 0.8284(6) 0.06547(13) 0.5306(4) 0.0662(11) Uani 1 d . .
C6B C 0.8342(5) 0.11052(12) 0.5220(4) 0.0519(9) Uani 1 d . .
C8A C 0.9291(4) 0.18170(9) 0.9378(3) 0.0367(7) Uani 1 d . .
N3A N 1.0759(4) 0.20396(11) 0.9486(3) 0.0497(7) Uani 1 d . .
N2A N 0.7811(4) 0.20184(11) 0.9578(3) 0.0485(7) Uani 1 d . .
N1A N 0.9305(5) 0.14033(9) 0.9038(4) 0.0503(7) Uani 1 d . .
C1A C 0.4048(4) 0.08710(9) 1.0861(3) 0.0330(6) Uani 1 d . .
S1A S 0.42660(9) 0.11798(2) 0.92952(7) 0.0364(2) Uani 1 d . .
O1A O 0.5853(3) 0.10366(8) 0.8687(2) 0.0511(6) Uani 1 d . .
O2A O 0.4289(3) 0.16336(7) 0.9717(2) 0.0464(5) Uani 1 d . .
O3A O 0.2745(3) 0.10739(8) 0.8371(2) 0.0464(5) Uani 1 d . .
O5A O 0.3326(5) 0.07542(9) 1.5789(3) 0.0720(9) Uani 1 d . .
C3A C 0.3822(4) 0.08153(10) 1.3375(3) 0.0386(7) Uani 1 d . .
O4A O 0.3807(4) 0.14183(8) 1.4934(2) 0.0611(7) Uani 1 d . .
C2A C 0.3990(4) 0.10694(10) 1.2169(3) 0.0360(6) Uani 1 d . .
C8B C 0.3795(4) 0.23708(9) 1.6969(3) 0.0343(6) Uani 1 d . .
C7A C 0.3661(5) 0.10318(11) 1.4770(3) 0.0467(8) Uani 1 d . .
C4A C 0.3750(5) 0.03663(11) 1.3252(3) 0.0468(8) Uani 1 d . .
C6A C 0.3924(5) 0.04223(10) 1.0738(3) 0.0450(8) Uani 1 d . .
C5A C 0.3793(5) 0.01705(11) 1.1936(4) 0.0544(9) Uani 1 d . .
N2B N 0.5341(4) 0.22450(13) 1.6608(4) 0.0530(8) Uani 1 d . .
N1B N 0.3621(5) 0.27042(10) 1.7804(3) 0.0488(7) Uani 1 d . .
N3B N 0.2400(4) 0.21620(12) 1.6453(4) 0.0519(7) Uani 1 d . .
H23B H 0.2514(50) 0.1942(13) 1.6064(42) 0.052(12) Uiso 1 d . .
H13B H 0.1476(59) 0.2229(15) 1.6848(46) 0.068(13) Uiso 1 d . .
H2B H 0.9230(44) 0.1167(11) 0.1932(38) 0.047(9) Uiso 1 d . .
H2O5 H 0.9567(78) -0.0183(20) 0.1071(62) 0.110(21) Uiso 1 d . .
H4B H 0.8584(49) 0.0107(13) 0.4183(39) 0.057(10) Uiso 1 d . .
H5B H 0.8080(54) 0.0497(14) 0.6197(46) 0.072(12) Uiso 1 d . .
H6B H 0.8188(61) 0.1260(16) 0.5935(52) 0.083(15) Uiso 1 d . .
H23A H 1.0742(56) 0.2294(16) 0.9768(46) 0.067(13) Uiso 1 d . .
H13A H 1.1667(49) 0.1909(12) 0.9481(37) 0.043(10) Uiso 1 d . .
H22A H 0.6932(47) 0.1877(11) 0.9541(34) 0.036(9) Uiso 1 d . .
H12A H 0.7838(57) 0.2260(16) 0.9856(47) 0.068(14) Uiso 1 d . .
H21A H 0.8340(52) 0.1263(12) 0.8959(39) 0.052(10) Uiso 1 d . .
H11A H 1.0228(56) 0.1289(13) 0.8884(43) 0.060(12) Uiso 1 d . .
H2A H 0.4071(47) 0.1346(13) 1.2271(38) 0.052(10) Uiso 1 d . .
H21B H 0.2496(58) 0.2804(13) 1.7952(41) 0.063(11) Uiso 1 d . .
H11B H 0.4439(53) 0.2831(13) 1.8036(40) 0.049(12) Uiso 1 d . .
H4A H 0.3619(52) 0.0195(13) 1.4056(43) 0.066(11) Uiso 1 d . .
H6A H 0.3937(46) 0.0284(12) 0.9824(40) 0.053(10) Uiso 1 d . .
H5A H 0.3742(53) -0.0135(15) 1.1841(43) 0.072(12) Uiso 1 d . .
H22B H 0.5417(61) 0.2010(17) 1.6181(52) 0.082(16) Uiso 1 d . .
H12B H 0.6263(50) 0.2373(12) 1.6962(37) 0.046(10) Uiso 1 d . .
H1O5 H 0.3242(63) 0.0872(16) 1.6535(55) 0.086(16) Uiso 1 d . .

loop_
_geom_bond_atom_site_label_1
_geom_bond_atom_site_label_2
_geom_bond_distance
_geom_bond_site_symmetry_2
_geom_bond_publ_flag
C1B C6B 1.378(4) . ?
C1B C2B 1.383(4) . ?
C1B S1B 1.770(3) . ?
S1B O1B 1.431(2) . ?
S1B O2B 1.439(2) . ?
S1B O3B 1.449(2) . ?
C2B C3B 1.390(4) . ?
C2B H2B 0.89(4) . ?
C3B C4B 1.383(5) . ?
C3B C7B 1.478(4) . ?
C7B O4B 1.234(4) . ?
C7B O5B 1.299(4) . ?
O5B H2O5 0.78(6) . ?
C4B C5B 1.380(5) . ?
C4B H4B 0.92(4) . ?
C5B C6B 1.390(5) . ?
C5B H5B 0.99(4) . ?
C6B H6B 0.84(5) . ?
C8A N1A 1.313(4) . ?
C8A N2A 1.320(4) . ?
C8A N3A 1.321(4) . ?
N3A H23A 0.83(5) . ?
N3A H13A 0.81(4) . ?
N2A H22A 0.80(4) . ?
N2A H12A 0.79(5) . ?
N1A H21A 0.86(4) . ?
N1A H11A 0.81(4) . ?
C1A C2A 1.379(4) . ?
C1A C6A 1.389(4) . ?
C1A S1A 1.770(3) . ?
S1A O1A 1.445(2) . ?
S1A O2A 1.452(2) . ?
S1A O3A 1.460(2) . ?
O5A C7A 1.320(4) . ?
O5A H1O5 0.80(5) . ?
C3A C4A 1.388(4) . ?
C3A C2A 1.391(4) . ?
C3A C7A 1.485(4) . ?
O4A C7A 1.204(4) . ?
C2A H2A 0.86(4) . ?
C8B N1B 1.305(4) . ?
C8B N2B 1.313(4) . ?
C8B N3B 1.322(4) . ?
C4A C5A 1.381(5) . ?
C4A H4A 0.93(4) . ?
C6A C5A 1.377(5) . ?
C6A H6A 0.96(4) . ?
C5A H5A 0.95(4) . ?
N2B H22B 0.83(5) . ?
N2B H12B 0.86(4) . ?
N1B H21B 0.94(4) . ?
N1B H11B 0.76(4) . ?
N3B H23B 0.78(4) . ?
N3B H13B 0.85(5) . ?

loop_
_cod_related_entry_id
_cod_related_entry_database
_cod_related_entry_code
1 ChemSpider 29317905
